data_7034246
loop_
_publ_author_name
'Icsel, Ceyda'
'Yilmaz, Veysel T.'
'Kaya, Yunus'
'Samli, Hale'
'Harrison, William T. A.'
'Buyukgungor, Orhan'

_publ_section_title
;
 New palladium(ii) and platinum(ii) 5,5-diethylbarbiturate complexes with
 2-phenylpyridine, 2,2'-bipyridine and 2,2'-dipyridylamine: synthesis,
 structures, DNA binding, molecular docking, cellular uptake, antioxidant
 activity and cytotoxicity.
;
_journal_issue 15
_journal_name_full 'Dalton transactions (Cambridge, England : 2003)'
_journal_page_first 6880
_journal_page_last 6895
_journal_paper_doi 10.1039/c5dt00728c
_journal_volume 44
_journal_year 2015
_chemical_formula_moiety 'C38 H38 N6 O6 Pd2'
_chemical_formula_sum 'C38 H38 N6 O6 Pd2'
_chemical_formula_weight 887.54
_chemical_name_systematic
;
 ?
;
_space_group_IT_number 2
_space_group_name_Hall '-P 1'
_symmetry_cell_setting triclinic
_symmetry_Int_Tables_number 2
_symmetry_space_group_name_Hall '-P 1'
_symmetry_space_group_name_H-M 'P -1'
_atom_sites_solution_hydrogens geom
_atom_sites_solution_primary direct
_atom_sites_solution_secondary difmap
_audit_creation_method SHELXL-97
_audit_update_record
;
2014-11-13 deposited with the CCDC.
2015-03-02 downloaded from the CCDC.
;
_cell_angle_alpha 71.039(4)
_cell_angle_beta 66.529(4)
_cell_angle_gamma 87.850(5)
_cell_formula_units_Z 2
_cell_length_a 12.1633(6)
_cell_length_b 13.0880(8)
_cell_length_c 14.6045(7)
_cell_measurement_reflns_used 17155
_cell_measurement_temperature 293(2)
_cell_measurement_theta_max 27.93
_cell_measurement_theta_min 1.84
_cell_volume 2005.5(2)
_computing_cell_refinement X-AREA
_computing_data_collection 'X-AREA (Stoe & Cie, 2002)'
_computing_data_reduction 'X-RED32 (Stoe & Cie, 2002)'
_computing_molecular_graphics 'Ortep-3 for Windows (Farrugia, 1997)'
_computing_publication_material 'WinGX (Farrugia, 2012) and PLATON (Spek, 2009)'
_computing_structure_refinement 'SHELXL-2014 (Sheldrick, 2008)'
_computing_structure_solution 'SHELXS-2013 (Sheldrick, 2008)'
_diffrn_ambient_temperature 293(2)
_diffrn_detector_area_resol_mean 6.67
_diffrn_measured_fraction_theta_full 1.000
_diffrn_measured_fraction_theta_max 1.000
_diffrn_measurement_device_type 'STOE IPDS 2'
_diffrn_measurement_method 'rotation method'
_diffrn_radiation_monochromator graphite
_diffrn_radiation_source 'fine-focus sealed tube'
_diffrn_radiation_type MoK\a
_diffrn_radiation_wavelength 0.71073
_diffrn_reflns_av_R_equivalents 0.0614
_diffrn_reflns_av_sigmaI/netI 0.1112
_diffrn_reflns_limit_h_max 14
_diffrn_reflns_limit_h_min -14
_diffrn_reflns_limit_k_max 16
_diffrn_reflns_limit_k_min -16
_diffrn_reflns_limit_l_max 17
_diffrn_reflns_limit_l_min -18
_diffrn_reflns_number 19968
_diffrn_reflns_theta_full 26.00
_diffrn_reflns_theta_max 26.00
_diffrn_reflns_theta_min 1.84
_exptl_absorpt_coefficient_mu 0.947
_exptl_absorpt_correction_T_max 0.9394
_exptl_absorpt_correction_T_min 0.7098
_exptl_absorpt_correction_type integration
_exptl_absorpt_process_details 'X-RED32 (Stoe & Cie, 2002)'
_exptl_crystal_colour yellow
_exptl_crystal_density_diffrn 1.470
_exptl_crystal_description wedge
_exptl_crystal_F_000 896
_exptl_crystal_size_max 0.490
_exptl_crystal_size_mid 0.233
_exptl_crystal_size_min 0.070
_refine_diff_density_max 0.838
_refine_diff_density_min -0.390
_refine_diff_density_rms 0.083
_refine_ls_extinction_method none
_refine_ls_goodness_of_fit_ref 0.805
_refine_ls_hydrogen_treatment mixed
_refine_ls_matrix_type full
_refine_ls_number_parameters 472
_refine_ls_number_reflns 7866
_refine_ls_number_restraints 82
_refine_ls_restrained_S_all 0.846
_refine_ls_R_factor_all 0.1081
_refine_ls_R_factor_gt 0.0488
_refine_ls_shift/su_max 0.003
_refine_ls_shift/su_mean 0.000
_refine_ls_structure_factor_coef Fsqd
_refine_ls_weighting_details 'calc w=1/[\s^2^(Fo^2^)+(0.0449P)^2^+0.0000P] where P=(Fo^2^+2Fc^2^)/3'
_refine_ls_weighting_scheme calc
_refine_ls_wR_factor_gt 0.0927
_refine_ls_wR_factor_ref 0.1042
_reflns_number_gt 4046
_reflns_number_total 7866
_reflns_threshold_expression >2\s(I)
_cod_data_source_file c5dt00728c2.cif
_cod_data_source_block Compound_I
_cod_depositor_comments 'Adding full bibliography for 7034246--7034250.cif.'
_cod_original_cell_volume 2005.52(18)
_cod_database_code 7034246

loop_
_symmetry_equiv_pos_as_xyz
'x, y, z'
'-x, -y, -z'

loop_
_atom_site_label
_atom_site_type_symbol
_atom_site_fract_x
_atom_site_fract_y
_atom_site_fract_z
_atom_site_U_iso_or_equiv
_atom_site_adp_type
_atom_site_occupancy
_atom_site_symmetry_multiplicity
_atom_site_calc_flag
_atom_site_refinement_flags
C1 C 0.6757(7) 0.9471(6) 0.1162(6) 0.072(2) Uani 1 1 d .
H1 H 0.6175 0.9955 0.1195 0.087 Uiso 1 1 calc R
C2 C 0.7827(8) 0.9771(7) 0.1152(6) 0.090(3) Uani 1 1 d .
H2 H 0.7979 1.0450 0.1179 0.108 Uiso 1 1 calc R
C3 C 0.8671(7) 0.9042(9) 0.1102(7) 0.096(3) Uani 1 1 d .
H3 H 0.9393 0.9219 0.1122 0.115 Uiso 1 1 calc R
C4 C 0.8472(6) 0.8067(7) 0.1024(6) 0.076(2) Uani 1 1 d .
H4 H 0.9064 0.7591 0.0968 0.091 Uiso 1 1 calc R
C5 C 0.7394(5) 0.7785(6) 0.1029(5) 0.0555(17) Uani 1 1 d .
C6 C 0.7024(6) 0.6824(5) 0.0899(5) 0.0561(16) Uani 1 1 d .
C7 C 0.7780(6) 0.6029(6) 0.0710(6) 0.073(2) Uani 1 1 d .
H7 H 0.8551 0.6090 0.0685 0.088 Uiso 1 1 calc R
C8 C 0.7391(8) 0.5151(7) 0.0558(6) 0.083(2) Uani 1 1 d .
H8 H 0.7901 0.4619 0.0429 0.100 Uiso 1 1 calc R
C9 C 0.6251(8) 0.5057(6) 0.0598(6) 0.085(2) Uani 1 1 d .
H9 H 0.5995 0.4461 0.0491 0.102 Uiso 1 1 calc R
C10 C 0.5472(6) 0.5843(6) 0.0796(6) 0.073(2) Uani 1 1 d .
H10 H 0.4698 0.5765 0.0832 0.087 Uiso 1 1 calc R
C11 C 0.5855(6) 0.6745(5) 0.0941(5) 0.0540(17) Uani 1 1 d .
C12 C 0.5002(6) 0.5040(6) 0.3489(5) 0.069(2) Uani 1 1 d .
H12 H 0.4332 0.4922 0.3366 0.083 Uiso 1 1 calc R
C13 C 0.5790(8) 0.4255(6) 0.3514(6) 0.081(2) Uani 1 1 d .
H13 H 0.5638 0.3604 0.3436 0.098 Uiso 1 1 calc R
C14 C 0.6784(8) 0.4446(9) 0.3652(7) 0.098(3) Uani 1 1 d .
H14 H 0.7327 0.3928 0.3660 0.117 Uiso 1 1 calc R
C15 C 0.7000(7) 0.5406(8) 0.3782(6) 0.087(3) Uani 1 1 d .
H15 H 0.7694 0.5545 0.3862 0.105 Uiso 1 1 calc R
C16 C 0.6165(6) 0.6163(6) 0.3792(5) 0.0625(18) Uani 1 1 d .
C17 C 0.6201(6) 0.7183(6) 0.3968(6) 0.0651(19) Uani 1 1 d .
C18 C 0.7069(7) 0.7515(9) 0.4205(7) 0.096(3) Uani 1 1 d .
H18 H 0.7697 0.7093 0.4225 0.116 Uiso 1 1 calc R
C19 C 0.7028(8) 0.8477(10) 0.4417(8) 0.115(3) Uani 1 1 d .
H19 H 0.7629 0.8703 0.4572 0.138 Uiso 1 1 calc R
C20 C 0.6109(9) 0.9085(8) 0.4397(7) 0.104(3) Uani 1 1 d .
H20 H 0.6077 0.9731 0.4540 0.125 Uiso 1 1 calc R
C21 C 0.5213(7) 0.8748(7) 0.4164(6) 0.081(2) Uani 1 1 d .
H21 H 0.4579 0.9168 0.4163 0.098 Uiso 1 1 calc R
C22 C 0.5242(6) 0.7804(6) 0.3937(5) 0.0611(18) Uani 1 1 d .
C23 C 0.2173(7) 0.8452(7) 0.4456(6) 0.080(2) Uani 1 1 d .
C24 C 0.3270(6) 0.9277(5) 0.2612(6) 0.0586(17) Uani 1 1 d .
C25 C 0.2676(7) 1.0345(6) 0.2602(6) 0.083(2) Uani 1 1 d DU
C26 C 0.1586(8) 1.0221(7) 0.3596(6) 0.087(3) Uani 1 1 d .
C27 C 0.3804(11) 1.1125(9) 0.2529(11) 0.168(5) Uani 1 1 d DU
H27A H 0.3990 1.0762 0.3136 0.201 Uiso 1 1 calc R
H27B H 0.4512 1.1149 0.1900 0.201 Uiso 1 1 calc R
C28 C 0.3612(17) 1.2219(11) 0.2497(15) 0.271(8) Uani 1 1 d DU
H28A H 0.4278 1.2545 0.2536 0.406 Uiso 1 1 calc R
H28B H 0.2881 1.2220 0.3086 0.406 Uiso 1 1 calc R
H28C H 0.3546 1.2626 0.1846 0.406 Uiso 1 1 calc R
C29 C 0.2326(9) 1.0742(8) 0.1680(7) 0.108(3) Uani 1 1 d DU
H29A H 0.1972 1.1419 0.1680 0.130 Uiso 1 1 calc R
H29B H 0.3049 1.0897 0.1029 0.130 Uiso 1 1 calc R
C30 C 0.1476(10) 0.9983(9) 0.1680(8) 0.125(3) Uani 1 1 d U
H30A H 0.1292 1.0296 0.1072 0.188 Uiso 1 1 calc R
H30B H 0.0749 0.9834 0.2315 0.188 Uiso 1 1 calc R
H30C H 0.1828 0.9318 0.1654 0.188 Uiso 1 1 calc R
C31 C 0.2963(7) 0.7392(6) 0.0742(6) 0.0665(19) Uani 1 1 d .
C32 C 0.2574(6) 0.6485(6) 0.2550(6) 0.0600(17) Uani 1 1 d .
C33 C 0.1386(6) 0.5904(6) 0.2761(6) 0.077(2) Uani 1 1 d DU
C34 C 0.1048(7) 0.6259(7) 0.1853(7) 0.082(2) Uani 1 1 d .
C35 C 0.1367(11) 0.4676(9) 0.3211(10) 0.147(4) Uani 1 1 d DU
H35A H 0.1575 0.4489 0.3817 0.176 Uiso 1 1 calc R
H35B H 0.0562 0.4333 0.3449 0.176 Uiso 1 1 calc R
C36 C 0.2221(13) 0.4276(12) 0.2405(12) 0.205(6) Uani 1 1 d DU
H36A H 0.2802 0.3913 0.2652 0.308 Uiso 1 1 calc R
H36B H 0.2627 0.4877 0.1763 0.308 Uiso 1 1 calc R
H36C H 0.1798 0.3777 0.2270 0.308 Uiso 1 1 calc R
C37 C 0.0402(7) 0.6135(9) 0.3723(7) 0.116(3) Uani 1 1 d DU
H37A H -0.0361 0.5749 0.3901 0.139 Uiso 1 1 calc R
H37B H 0.0608 0.5852 0.4330 0.139 Uiso 1 1 calc R
C38 C 0.0248(9) 0.7332(9) 0.3525(10) 0.147(4) Uani 1 1 d DU
H38A H -0.0358 0.7423 0.4152 0.220 Uiso 1 1 calc R
H38B H 0.0005 0.7611 0.2947 0.220 Uiso 1 1 calc R
H38C H 0.0998 0.7721 0.3349 0.220 Uiso 1 1 calc R
N1 N 0.6529(4) 0.8495(4) 0.1125(4) 0.0551(14) Uani 1 1 d .
N2 N 0.5178(5) 0.5961(5) 0.3636(4) 0.0578(14) Uani 1 1 d .
N3 N 0.3073(4) 0.8469(5) 0.3523(4) 0.0591(14) Uani 1 1 d .
N4 N 0.1454(6) 0.9321(6) 0.4446(5) 0.096(2) Uani 1 1 d .
H4A H 0.0871 0.9280 0.5039 0.116 Uiso 1 1 calc R
N5 N 0.3291(4) 0.7155(4) 0.1578(5) 0.0578(14) Uani 1 1 d .
N6 N 0.1857(6) 0.6939(5) 0.0921(5) 0.0744(17) Uani 1 1 d .
H6 H 0.1664 0.7106 0.0388 0.089 Uiso 1 1 calc R
O1 O 0.3996(4) 0.9252(4) 0.1738(3) 0.0625(12) Uani 1 1 d .
O2 O 0.1950(5) 0.7731(5) 0.5288(4) 0.1011(19) Uani 1 1 d U
O3 O 0.0869(5) 1.0881(5) 0.3674(4) 0.115(2) Uani 1 1 d U
O4 O 0.2842(4) 0.6288(4) 0.3320(4) 0.0686(13) Uani 1 1 d .
O5 O 0.0090(5) 0.5952(6) 0.1908(5) 0.128(2) Uani 1 1 d U
O6 O 0.3617(5) 0.7983(5) -0.0141(5) 0.0880(15) Uani 1 1 d U
Pd1 Pd 0.49118(4) 0.79059(4) 0.13129(4) 0.05246(17) Uani 1 1 d .
Pd2 Pd 0.40857(4) 0.71648(4) 0.35942(4) 0.05552(18) Uani 1 1 d .

loop_
_atom_site_aniso_label
_atom_site_aniso_U_11
_atom_site_aniso_U_22
_atom_site_aniso_U_33
_atom_site_aniso_U_23
_atom_site_aniso_U_13
_atom_site_aniso_U_12
C1 0.073(5) 0.073(5) 0.063(5) -0.034(4) -0.010(4) -0.001(4)
C2 0.088(6) 0.099(7) 0.077(6) -0.049(5) -0.012(5) -0.013(5)
C3 0.062(5) 0.145(9) 0.083(6) -0.047(6) -0.022(5) -0.017(6)
C4 0.058(4) 0.103(6) 0.068(5) -0.030(5) -0.027(4) 0.019(4)
C5 0.038(3) 0.078(5) 0.042(4) -0.019(3) -0.009(3) 0.005(3)
C6 0.057(4) 0.062(4) 0.047(4) -0.017(3) -0.020(3) 0.012(3)
C7 0.062(4) 0.085(6) 0.070(5) -0.028(4) -0.023(4) 0.019(4)
C8 0.096(6) 0.081(6) 0.090(6) -0.045(5) -0.044(5) 0.043(5)
C9 0.107(6) 0.078(6) 0.086(6) -0.049(5) -0.040(5) 0.029(5)
C10 0.071(5) 0.089(6) 0.068(5) -0.041(4) -0.026(4) 0.018(4)
C11 0.065(4) 0.058(4) 0.041(4) -0.022(3) -0.020(3) 0.019(3)
C12 0.066(4) 0.078(6) 0.057(5) -0.023(4) -0.019(4) 0.021(4)
C13 0.096(6) 0.077(5) 0.067(5) -0.030(4) -0.027(5) 0.041(5)
C14 0.092(6) 0.125(8) 0.080(6) -0.046(6) -0.035(5) 0.068(6)
C15 0.062(5) 0.124(8) 0.081(6) -0.043(6) -0.031(4) 0.046(5)
C16 0.051(4) 0.079(5) 0.049(4) -0.016(4) -0.018(3) 0.020(4)
C17 0.053(4) 0.087(6) 0.065(5) -0.031(4) -0.029(4) 0.013(4)
C18 0.061(5) 0.146(9) 0.096(7) -0.061(7) -0.031(5) 0.030(5)
C19 0.080(6) 0.176(11) 0.123(9) -0.085(8) -0.049(6) 0.022(7)
C20 0.113(7) 0.123(8) 0.106(7) -0.070(6) -0.049(6) 0.022(6)
C21 0.093(6) 0.095(6) 0.080(6) -0.047(5) -0.046(5) 0.037(5)
C22 0.061(4) 0.080(5) 0.039(4) -0.021(4) -0.017(3) 0.016(4)
C23 0.087(5) 0.094(6) 0.060(5) -0.027(5) -0.036(4) 0.054(5)
C24 0.055(4) 0.063(5) 0.069(5) -0.031(4) -0.031(4) 0.021(3)
C25 0.093(5) 0.085(6) 0.068(5) -0.033(4) -0.026(4) 0.047(4)
C26 0.116(6) 0.098(6) 0.060(5) -0.042(5) -0.041(5) 0.071(5)
C27 0.166(8) 0.131(7) 0.184(9) -0.084(7) -0.025(6) 0.020(6)
C28 0.302(13) 0.220(9) 0.280(12) -0.114(9) -0.084(9) 0.022(9)
C29 0.112(6) 0.095(6) 0.065(5) -0.003(4) -0.007(4) 0.050(5)
C30 0.134(7) 0.161(8) 0.102(6) -0.050(6) -0.068(5) 0.060(6)
C31 0.067(5) 0.068(5) 0.062(5) -0.024(4) -0.024(4) 0.018(4)
C32 0.050(4) 0.071(5) 0.061(5) -0.021(4) -0.027(4) 0.022(3)
C33 0.059(4) 0.089(5) 0.082(6) -0.024(4) -0.032(4) 0.005(4)
C34 0.070(5) 0.096(6) 0.084(6) -0.025(5) -0.041(5) 0.009(5)
C35 0.154(8) 0.126(6) 0.160(8) -0.032(6) -0.077(7) 0.006(6)
C36 0.207(10) 0.200(10) 0.205(10) -0.072(8) -0.077(8) 0.018(8)
C37 0.072(5) 0.142(7) 0.100(6) -0.010(5) -0.025(5) -0.017(5)
C38 0.092(6) 0.162(8) 0.173(9) -0.070(7) -0.031(6) 0.021(6)
N1 0.048(3) 0.063(4) 0.043(3) -0.018(3) -0.006(2) -0.001(3)
N2 0.058(3) 0.069(4) 0.040(3) -0.018(3) -0.016(3) 0.020(3)
N3 0.060(3) 0.079(4) 0.045(3) -0.029(3) -0.025(3) 0.033(3)
N4 0.106(5) 0.127(6) 0.046(4) -0.033(4) -0.022(3) 0.073(4)
N5 0.044(3) 0.072(4) 0.060(4) -0.025(3) -0.023(3) 0.010(3)
N6 0.070(4) 0.094(5) 0.076(5) -0.032(4) -0.046(4) 0.014(4)
O1 0.065(3) 0.069(3) 0.049(3) -0.026(2) -0.014(2) 0.023(2)
O2 0.109(4) 0.117(4) 0.054(3) -0.020(3) -0.022(3) 0.069(3)
O3 0.137(4) 0.124(4) 0.065(3) -0.036(3) -0.026(3) 0.095(4)
O4 0.056(3) 0.089(4) 0.057(3) -0.019(3) -0.024(2) 0.015(2)
O5 0.087(4) 0.170(6) 0.129(5) -0.023(4) -0.065(4) -0.012(4)
O6 0.087(3) 0.106(4) 0.067(3) -0.018(3) -0.035(3) 0.007(3)
Pd1 0.0464(3) 0.0611(4) 0.0475(3) -0.0227(3) -0.0139(2) 0.0118(3)
Pd2 0.0528(3) 0.0691(4) 0.0473(3) -0.0236(3) -0.0218(3) 0.0271(3)

loop_
_atom_type_symbol
_atom_type_description
_atom_type_scat_dispersion_real
_atom_type_scat_dispersion_imag
_atom_type_scat_source
C C 0.0033 0.0016 'International Tables Vol C Tables 4.2.6.8 and 6.1.1.4'
H H 0.0000 0.0000 'International Tables Vol C Tables 4.2.6.8 and 6.1.1.4'
N N 0.0061 0.0033 'International Tables Vol C Tables 4.2.6.8 and 6.1.1.4'
O O 0.0106 0.0060 'International Tables Vol C Tables 4.2.6.8 and 6.1.1.4'
Pd Pd -0.9988 1.0072 'International Tables Vol C Tables 4.2.6.8 and 6.1.1.4'

loop_
_geom_angle_atom_site_label_1
_geom_angle_atom_site_label_2
_geom_angle_atom_site_label_3
_geom_angle
N1 C1 C2 121.5(7)
C1 C2 C3 118.0(8)
C4 C3 C2 121.2(8)
C3 C4 C5 119.7(7)
N1 C5 C4 119.1(6)
N1 C5 C6 112.2(5)
C4 C5 C6 128.7(6)
C7 C6 C11 120.8(6)
C7 C6 C5 122.7(6)
C11 C6 C5 116.5(6)
C8 C7 C6 120.1(7)
C7 C8 C9 120.1(7)
C8 C9 C10 120.7(7)
C11 C10 C9 119.9(7)
C10 C11 C6 118.4(6)
C10 C11 Pd1 127.7(5)
C6 C11 Pd1 113.7(5)
N2 C12 C13 121.6(7)
C14 C13 C12 119.0(8)
C13 C14 C15 120.4(8)
C14 C15 C16 119.1(8)
N2 C16 C15 119.5(7)
N2 C16 C17 113.2(6)
C15 C16 C17 127.3(7)
C18 C17 C22 120.8(7)
C18 C17 C16 123.0(7)
C22 C17 C16 116.1(6)
C17 C18 C19 120.6(8)
C20 C19 C18 119.6(9)
C19 C20 C21 120.1(9)
C22 C21 C20 121.3(7)
C21 C22 C17 117.5(7)
C21 C22 Pd2 128.6(6)
C17 C22 Pd2 113.9(5)
O2 C23 N3 123.7(6)
O2 C23 N4 118.2(7)
N3 C23 N4 118.0(7)
O1 C24 N3 122.7(6)
O1 C24 C25 115.7(6)
N3 C24 C25 121.4(6)
C26 C25 C29 108.7(6)
C26 C25 C24 112.8(7)
C29 C25 C24 110.1(6)
C26 C25 C27 110.0(7)
C29 C25 C27 115.3(8)
C24 C25 C27 99.9(6)
O3 C26 N4 120.6(7)
O3 C26 C25 123.2(7)
N4 C26 C25 116.1(6)
C28 C27 C25 117.9(12)
C30 C29 C25 114.5(8)
O6 C31 N5 121.8(7)
O6 C31 N6 119.8(7)
N5 C31 N6 118.4(7)
O4 C32 N5 122.3(6)
O4 C32 C33 116.1(7)
N5 C32 C33 121.5(6)
C34 C33 C35 113.3(8)
C34 C33 C32 113.8(7)
C35 C33 C32 111.2(7)
C34 C33 C37 109.7(7)
C35 C33 C37 101.2(8)
C32 C33 C37 106.6(6)
O5 C34 N6 119.3(8)
O5 C34 C33 122.7(8)
N6 C34 C33 118.0(7)
C36 C35 C33 110.2(11)
C38 C37 C33 113.5(8)
C1 N1 C5 120.4(6)
C1 N1 Pd1 124.4(5)
C5 N1 Pd1 115.1(4)
C12 N2 C16 120.3(6)
C12 N2 Pd2 124.4(5)
C16 N2 Pd2 115.3(5)
C24 N3 C23 121.6(6)
C24 N3 Pd2 122.4(4)
C23 N3 Pd2 116.0(5)
C26 N4 C23 126.9(6)
C32 N5 C31 121.6(6)
C32 N5 Pd1 120.5(5)
C31 N5 Pd1 117.9(5)
C34 N6 C31 126.2(7)
C24 O1 Pd1 129.7(4)
C32 O4 Pd2 131.1(5)
C11 Pd1 N1 81.2(3)
C11 Pd1 N5 94.6(3)
N1 Pd1 N5 174.4(2)
C11 Pd1 O1 175.0(2)
N1 Pd1 O1 93.91(19)
N5 Pd1 O1 90.25(18)
C11 Pd1 Pd2 102.33(18)
N1 Pd1 Pd2 90.95(14)
N5 Pd1 Pd2 86.40(17)
O1 Pd1 Pd2 76.79(12)
C22 Pd2 N2 81.3(3)
C22 Pd2 N3 95.1(3)
N2 Pd2 N3 176.0(2)
C22 Pd2 O4 173.7(2)
N2 Pd2 O4 93.4(2)
N3 Pd2 O4 90.27(19)
C22 Pd2 Pd1 108.22(19)
N2 Pd2 Pd1 94.15(14)
N3 Pd2 Pd1 85.24(15)
O4 Pd2 Pd1 75.51(13)

loop_
_geom_bond_atom_site_label_1
_geom_bond_atom_site_label_2
_geom_bond_distance
C1 N1 1.340(8)
C1 C2 1.367(10)
C2 C3 1.372(11)
C3 C4 1.356(11)
C4 C5 1.373(9)
C5 N1 1.372(7)
C5 C6 1.444(9)
C6 C7 1.384(9)
C6 C11 1.405(8)
C7 C8 1.371(10)
C8 C9 1.375(11)
C9 C10 1.393(9)
C10 C11 1.391(9)
C12 N2 1.330(8)
C12 C13 1.380(9)
C13 C14 1.347(11)
C14 C15 1.379(12)
C15 C16 1.391(9)
C16 N2 1.358(8)
C16 C17 1.445(10)
C17 C18 1.359(10)
C17 C22 1.403(9)
C18 C19 1.386(12)
C19 C20 1.352(12)
C20 C21 1.389(11)
C21 C22 1.376(10)
C23 O2 1.205(8)
C23 N3 1.360(8)
C23 N4 1.408(8)
C24 O1 1.240(7)
C24 N3 1.340(8)
C24 C25 1.547(9)
C25 C26 1.490(10)
C25 C29 1.500(10)
C25 C27 1.689(12)
C26 O3 1.203(7)
C26 N4 1.365(9)
C27 C28 1.431(9)
C29 C30 1.461(12)
C31 O6 1.215(8)
C31 N5 1.371(9)
C31 N6 1.382(9)
C32 O4 1.239(7)
C32 N5 1.345(8)
C32 C33 1.528(9)
C33 C34 1.471(11)
C33 C35 1.523(11)
C33 C37 1.552(10)
C34 O5 1.212(8)
C34 N6 1.351(10)
C35 C36 1.457(9)
C37 C38 1.517(11)
C11 Pd1 1.958(6)
C22 Pd2 1.962(7)
N1 Pd1 2.022(5)
N2 Pd2 2.024(5)
N3 Pd2 2.067(5)
N5 Pd1 2.071(5)
O1 Pd1 2.179(4)
O4 Pd2 2.162(5)
Pd1 Pd2 2.8909(7)

loop_
_geom_torsion_atom_site_label_1
_geom_torsion_atom_site_label_2
_geom_torsion_atom_site_label_3
_geom_torsion_atom_site_label_4
_geom_torsion
N1 C1 C2 C3 0.1(12)
C1 C2 C3 C4 2.4(13)
C2 C3 C4 C5 -2.1(13)
C3 C4 C5 N1 -0.8(11)
C3 C4 C5 C6 176.4(7)
N1 C5 C6 C7 175.2(6)
C4 C5 C6 C7 -2.1(11)
N1 C5 C6 C11 -2.8(8)
C4 C5 C6 C11 179.9(7)
C11 C6 C7 C8 0.1(11)
C5 C6 C7 C8 -177.8(7)
C6 C7 C8 C9 -0.2(12)
C7 C8 C9 C10 -0.3(13)
C8 C9 C10 C11 1.0(12)
C9 C10 C11 C6 -1.1(10)
C9 C10 C11 Pd1 -175.9(5)
C7 C6 C11 C10 0.6(10)
C5 C6 C11 C10 178.6(6)
C7 C6 C11 Pd1 176.1(5)
C5 C6 C11 Pd1 -5.9(7)
N2 C12 C13 C14 -2.5(11)
C12 C13 C14 C15 0.9(13)
C13 C14 C15 C16 1.4(13)
C14 C15 C16 N2 -2.4(11)
C14 C15 C16 C17 176.8(8)
N2 C16 C17 C18 175.9(7)
C15 C16 C17 C18 -3.4(12)
N2 C16 C17 C22 -0.9(9)
C15 C16 C17 C22 179.9(7)
C22 C17 C18 C19 -0.2(13)
C16 C17 C18 C19 -176.8(8)
C17 C18 C19 C20 0.6(15)
C18 C19 C20 C21 -0.1(16)
C19 C20 C21 C22 -0.9(14)
C20 C21 C22 C17 1.2(12)
C20 C21 C22 Pd2 179.7(6)
C18 C17 C22 C21 -0.7(11)
C16 C17 C22 C21 176.1(7)
C18 C17 C22 Pd2 -179.4(6)
C16 C17 C22 Pd2 -2.6(8)
O1 C24 C25 C26 163.9(7)
N3 C24 C25 C26 -20.8(10)
O1 C24 C25 C29 42.3(9)
N3 C24 C25 C29 -142.4(7)
O1 C24 C25 C27 -79.3(8)
N3 C24 C25 C27 95.9(8)
C29 C25 C26 O3 -43.2(12)
C24 C25 C26 O3 -165.6(8)
C27 C25 C26 O3 83.8(11)
C29 C25 C26 N4 138.9(8)
C24 C25 C26 N4 16.6(11)
C27 C25 C26 N4 -94.0(10)
C26 C25 C27 C28 -61.4(15)
C29 C25 C27 C28 61.9(15)
C24 C25 C27 C28 179.8(13)
C26 C25 C29 C30 -64.4(9)
C24 C25 C29 C30 59.6(9)
C27 C25 C29 C30 171.6(8)
O4 C32 C33 C34 173.5(6)
N5 C32 C33 C34 -7.6(9)
O4 C32 C33 C35 -57.1(9)
N5 C32 C33 C35 121.9(8)
O4 C32 C33 C37 52.4(8)
N5 C32 C33 C37 -128.7(7)
C35 C33 C34 O5 57.9(12)
C32 C33 C34 O5 -173.7(8)
C37 C33 C34 O5 -54.4(11)
C35 C33 C34 N6 -120.8(9)
C32 C33 C34 N6 7.5(10)
C37 C33 C34 N6 126.9(8)
C34 C33 C35 C36 60.8(12)
C32 C33 C35 C36 -68.8(12)
C37 C33 C35 C36 178.2(10)
C34 C33 C37 C38 -62.4(10)
C35 C33 C37 C38 177.6(9)
C32 C33 C37 C38 61.2(10)
C2 C1 N1 C5 -2.9(10)
C2 C1 N1 Pd1 172.3(6)
C4 C5 N1 C1 3.3(9)
C6 C5 N1 C1 -174.4(6)
C4 C5 N1 Pd1 -172.4(5)
C6 C5 N1 Pd1 10.0(7)
C13 C12 N2 C16 1.6(10)
C13 C12 N2 Pd2 179.1(5)
C15 C16 N2 C12 0.9(9)
C17 C16 N2 C12 -178.4(6)
C15 C16 N2 Pd2 -176.9(5)
C17 C16 N2 Pd2 3.8(7)
O1 C24 N3 C23 -172.0(6)
C25 C24 N3 C23 13.1(10)
O1 C24 N3 Pd2 6.8(9)
C25 C24 N3 Pd2 -168.1(5)
O2 C23 N3 C24 178.5(8)
N4 C23 N3 C24 -0.9(11)
O2 C23 N3 Pd2 -0.3(11)
N4 C23 N3 Pd2 -179.7(6)
O3 C26 N4 C23 175.7(8)
C25 C26 N4 C23 -6.4(14)
O2 C23 N4 C26 177.9(9)
N3 C23 N4 C26 -2.7(13)
O4 C32 N5 C31 -177.8(6)
C33 C32 N5 C31 3.4(9)
O4 C32 N5 Pd1 0.1(9)
C33 C32 N5 Pd1 -178.8(5)
O6 C31 N5 C32 -178.7(6)
N6 C31 N5 C32 1.1(9)
O6 C31 N5 Pd1 3.3(9)
N6 C31 N5 Pd1 -176.8(5)
O5 C34 N6 C31 177.3(8)
C33 C34 N6 C31 -3.9(12)
O6 C31 N6 C34 179.0(7)
N5 C31 N6 C34 -0.9(11)
N3 C24 O1 Pd1 11.9(10)
C25 C24 O1 Pd1 -172.9(4)
N5 C32 O4 Pd2 20.2(9)
C33 C32 O4 Pd2 -160.9(4)
C10 C11 Pd1 N1 -176.4(7)
C6 C11 Pd1 N1 8.6(5)
C10 C11 Pd1 N5 7.3(6)
C6 C11 Pd1 N5 -167.7(5)
C10 C11 Pd1 Pd2 94.6(6)
C6 C11 Pd1 Pd2 -80.4(5)
C1 N1 Pd1 C11 174.0(6)
C5 N1 Pd1 C11 -10.6(4)
C1 N1 Pd1 O1 -6.9(5)
C5 N1 Pd1 O1 168.6(4)
C1 N1 Pd1 Pd2 -83.7(5)
C5 N1 Pd1 Pd2 91.8(4)
C32 N5 Pd1 C11 90.8(5)
C31 N5 Pd1 C11 -91.3(5)
C32 N5 Pd1 O1 -88.1(5)
C31 N5 Pd1 O1 89.8(5)
C32 N5 Pd1 Pd2 -11.3(5)
C31 N5 Pd1 Pd2 166.6(5)
C24 O1 Pd1 N1 -107.0(6)
C24 O1 Pd1 N5 69.3(6)
C24 O1 Pd1 Pd2 -16.9(5)
C21 C22 Pd2 N2 -175.0(7)
C17 C22 Pd2 N2 3.5(5)
C21 C22 Pd2 N3 6.8(7)
C17 C22 Pd2 N3 -174.7(5)
C21 C22 Pd2 Pd1 93.4(7)
C17 C22 Pd2 Pd1 -88.0(5)
C12 N2 Pd2 C22 178.2(6)
C16 N2 Pd2 C22 -4.1(5)
C12 N2 Pd2 O4 1.7(5)
C16 N2 Pd2 O4 179.4(4)
C12 N2 Pd2 Pd1 -74.0(5)
C16 N2 Pd2 Pd1 103.7(4)
C24 N3 Pd2 C22 93.7(5)
C23 N3 Pd2 C22 -87.5(6)
C24 N3 Pd2 O4 -89.7(5)
C23 N3 Pd2 O4 89.1(5)
C24 N3 Pd2 Pd1 -14.2(5)
C23 N3 Pd2 Pd1 164.6(5)
C32 O4 Pd2 N2 -115.0(5)
C32 O4 Pd2 N3 63.4(6)
C32 O4 Pd2 Pd1 -21.6(5)
C11 Pd1 Pd2 C22 93.0(3)
N1 Pd1 Pd2 C22 11.8(3)
N5 Pd1 Pd2 C22 -173.1(3)
O1 Pd1 Pd2 C22 -82.0(2)
C11 Pd1 Pd2 N2 10.8(3)
N1 Pd1 Pd2 N2 -70.4(2)
N5 Pd1 Pd2 N2 104.7(2)
O1 Pd1 Pd2 N2 -164.2(2)
C11 Pd1 Pd2 N3 -173.2(3)
N1 Pd1 Pd2 N3 105.6(2)
N5 Pd1 Pd2 N3 -79.3(2)
O1 Pd1 Pd2 N3 11.81(19)
C11 Pd1 Pd2 O4 -81.7(2)
N1 Pd1 Pd2 O4 -162.88(19)
N5 Pd1 Pd2 O4 12.22(18)
O1 Pd1 Pd2 O4 103.32(17)
